data_1542285
loop_
_publ_author_name
'Horeglad, P.'
'Cybularczyk, M.'
'Litwi\'nska, A.'
'D\;abrowska, A. M.'
'Dranka, M.'
'\.Zukowska, G. Z.'
'Urba\'nczyk, M.'
'Michalak, M.'

_publ_section_title
;
 Controlling the stereoselectivity of rac-LA polymerization by chiral
 recognition induced the formation of homochiral dimeric metal alkoxides
;
_journal_issue 11
_journal_name_full 'Polym. Chem.'
_journal_page_first 2022
_journal_paper_doi 10.1039/C5PY02005K
_journal_volume 7
_journal_year 2016
_chemical_formula_moiety 'C18 H28 Ga2 N2 O2'
_chemical_formula_sum 'C18 H28 Ga2 N2 O2'
_chemical_formula_weight 443.86
_chemical_properties_physical 'Air-sensitive, Moisture-sensitive, Hygroscopic'
_space_group_crystal_system monoclinic
_space_group_IT_number 13
_space_group_name_Hall '-P 2yac'
_space_group_name_H-M_alt 'P 1 2/n 1'
_symmetry_cell_setting monoclinic
_symmetry_Int_Tables_number 13
_symmetry_space_group_name_Hall '-P 2yac'
_symmetry_space_group_name_H-M 'P 1 2/n 1'
_atom_sites_solution_hydrogens geom
_atom_sites_solution_primary direct
_audit_creation_date 2014-03-29
_audit_creation_method
;
Olex2 1.2-beta
(compiled 2014.03.20 svn.r2914 for OlexSys, GUI svn.r4816)
;
_audit_update_record
;
2015-11-25 deposited with the CCDC.
2016-01-13 downloaded from the CCDC.
;
_cell_angle_alpha 90
_cell_angle_beta 97.288(5)
_cell_angle_gamma 90
_cell_formula_units_Z 2
_cell_length_a 8.0739(4)
_cell_length_b 8.5229(5)
_cell_length_c 14.4630(8)
_cell_measurement_reflns_used 3293
_cell_measurement_temperature 120.0(1)
_cell_measurement_theta_max 32.7260
_cell_measurement_theta_min 4.0800
_cell_volume 987.20(9)
_computing_cell_refinement
;
CrysAlisPro, Agilent Technologies,
Version 1.171.37.31 (release 14-01-2014 CrysAlis171 .NET)
(compiled Jan 14 2014,18:38:05)
;
_computing_data_collection
;
CrysAlisPro, Agilent Technologies,
Version 1.171.37.31 (release 14-01-2014 CrysAlis171 .NET)
(compiled Jan 14 2014,18:38:05)
;
_computing_data_reduction
;
CrysAlisPro, Agilent Technologies,
Version 1.171.37.31 (release 14-01-2014 CrysAlis171 .NET)
(compiled Jan 14 2014,18:38:05)
;
_computing_molecular_graphics 'Olex2 (Dolomanov et al., 2009)'
_computing_publication_material 'Olex2 (Dolomanov et al., 2009)'
_computing_structure_refinement 'ShelXL (Sheldrick, 2008)'
_computing_structure_solution 'ShelXT (Sheldrick, 2015)'
_diffrn_ambient_temperature 120.0(1)
_diffrn_detector 'CCD plate'
_diffrn_detector_area_resol_mean 20.6694
_diffrn_detector_type Atlas
_diffrn_measured_fraction_theta_full 0.997
_diffrn_measured_fraction_theta_max 0.998
_diffrn_measurement_device 'four-circle diffractometer'
_diffrn_measurement_device_type 'Xcalibur, Atlas, Gemini ultra'
_diffrn_measurement_method '\w scans'
_diffrn_orient_matrix_UB_11 -0.0106295000
_diffrn_orient_matrix_UB_12 -0.0809328000
_diffrn_orient_matrix_UB_13 0.0092158000
_diffrn_orient_matrix_UB_21 0.0294797000
_diffrn_orient_matrix_UB_22 0.0127674000
_diffrn_orient_matrix_UB_23 0.0477482000
_diffrn_orient_matrix_UB_31 -0.0827779000
_diffrn_orient_matrix_UB_32 0.0147595000
_diffrn_orient_matrix_UB_33 0.0090456000
_diffrn_radiation_monochromator graphite
_diffrn_radiation_probe x-ray
_diffrn_radiation_type MoK\a
_diffrn_radiation_wavelength 0.71073
_diffrn_reflns_av_R_equivalents 0.0237
_diffrn_reflns_av_unetI/netI 0.0171
_diffrn_reflns_Laue_measured_fraction_full 0.997
_diffrn_reflns_Laue_measured_fraction_max 0.998
_diffrn_reflns_limit_h_max 10
_diffrn_reflns_limit_h_min -10
_diffrn_reflns_limit_k_max 11
_diffrn_reflns_limit_k_min -11
_diffrn_reflns_limit_l_max 19
_diffrn_reflns_limit_l_min -15
_diffrn_reflns_number 8468
_diffrn_reflns_point_group_measured_fraction_full 0.997
_diffrn_reflns_point_group_measured_fraction_max 0.998
_diffrn_reflns_theta_full 26.000
_diffrn_reflns_theta_max 27.868
_diffrn_reflns_theta_min 3.491
_diffrn_source 'Enhance (Mo) X-ray Source'
_exptl_absorpt_coefficient_mu 2.741
_exptl_absorpt_correction_T_max 0.458
_exptl_absorpt_correction_T_min 0.168
_exptl_absorpt_correction_type gaussian
_exptl_absorpt_process_details
;
CrysAlisPro, Agilent Technologies,
Version 1.171.37.31 (release 14-01-2014 CrysAlis171 .NET)
(compiled Jan 14 2014,18:38:05)
Numerical absorption correction based on gaussian integration over
            a multifaceted crystal model
Empirical absorption correction using spherical harmonics,
 implemented in SCALE3 ABSPACK scaling algorithm.
;
_exptl_crystal_colour colourless
_exptl_crystal_colour_primary colourless
_exptl_crystal_density_diffrn 1.493
_exptl_crystal_description block
_exptl_crystal_F_000 456
_exptl_crystal_recrystallization_method 'Re-crystallisation from solvent: methylene chloride/hexane solution'
_exptl_crystal_size_max 0.58
_exptl_crystal_size_mid 0.55
_exptl_crystal_size_min 0.32
_refine_diff_density_max 0.775
_refine_diff_density_min -0.774
_refine_diff_density_rms 0.085
_refine_ls_extinction_method none
_refine_ls_goodness_of_fit_ref 1.157
_refine_ls_hydrogen_treatment constr
_refine_ls_matrix_type full
_refine_ls_number_parameters 112
_refine_ls_number_reflns 2362
_refine_ls_number_restraints 0
_refine_ls_restrained_S_all 1.157
_refine_ls_R_factor_all 0.0309
_refine_ls_R_factor_gt 0.0283
_refine_ls_shift/su_max 0.001
_refine_ls_shift/su_mean 0.000
_refine_ls_structure_factor_coef Fsqd
_refine_ls_weighting_details 'w=1/[\s^2^(Fo^2^)+(0.0390P)^2^+0.6690P] where P=(Fo^2^+2Fc^2^)/3'
_refine_ls_weighting_scheme calc
_refine_ls_wR_factor_gt 0.0744
_refine_ls_wR_factor_ref 0.0765
_reflns_Friedel_coverage 0.000
_reflns_number_gt 2198
_reflns_number_total 2362
_reflns_threshold_expression 'I > 2\s(I)'
_cod_data_source_file c5py02005k2.cif
_cod_data_source_block 3
_cod_depositor_comments 'Adding full bibliography for 1542282--1542285.cif.'
_cod_original_sg_symbol_H-M 'P 2/n'
_cod_database_code 1542285
_shelxl_version_number 2013-3
_shelx_space_group_comment
;
The symmetry employed for this shelxl refinement is uniquely defined
by the following loop, which should always be used as a source of
symmetry information in preference to the above space-group names.
They are only intended as comments.
;

loop_
_space_group_symop_operation_xyz
'x, y, z'
'-x+1/2, y, -z+1/2'
'-x, -y, -z'
'x-1/2, -y, z-1/2'

loop_
_atom_site_label
_atom_site_type_symbol
_atom_site_fract_x
_atom_site_fract_y
_atom_site_fract_z
_atom_site_U_iso_or_equiv
_atom_site_adp_type
_atom_site_occupancy
_atom_site_site_symmetry_order
_atom_site_calc_flag
_atom_site_refinement_flags_posn
Ga1 Ga 0.84742(2) 0.21993(3) 0.15979(2) 0.01925(9) Uani 1 1 d .
O1 O 0.62561(17) 0.23625(17) 0.19468(10) 0.0211(3) Uani 1 1 d .
N1 N 0.6806(2) 0.2637(2) 0.02295(12) 0.0236(4) Uani 1 1 d .
C1 C 0.5200(3) 0.2764(2) 0.03458(15) 0.0239(4) Uani 1 1 d .
C2 C 0.3977(3) 0.3203(3) -0.03751(15) 0.0299(4) Uani 1 1 d .
H2 H 0.2840 0.3285 -0.0274 0.036 Uiso 1 1 calc R
C3 C 0.4455(3) 0.3517(3) -0.12397(15) 0.0340(5) Uani 1 1 d .
H3 H 0.3649 0.3819 -0.1744 0.041 Uiso 1 1 calc R
C4 C 0.6120(3) 0.3388(3) -0.13637(15) 0.0325(5) Uani 1 1 d .
H4 H 0.6474 0.3597 -0.1953 0.039 Uiso 1 1 calc R
C5 C 0.7260(3) 0.2950(3) -0.06128(15) 0.0279(4) Uani 1 1 d .
H5 H 0.8406 0.2867 -0.0696 0.033 Uiso 1 1 calc R
C6 C 0.4781(3) 0.2381(3) 0.13163(15) 0.0258(4) Uani 1 1 d .
H6 H 0.4022 0.3212 0.1511 0.031 Uiso 1 1 calc R
C7 C 0.3884(3) 0.0817(4) 0.12876(17) 0.0430(6) Uani 1 1 d .
H7A H 0.4624 -0.0008 0.1105 0.065 Uiso 1 1 calc GR
H7B H 0.2877 0.0867 0.0833 0.065 Uiso 1 1 calc GR
H7C H 0.3572 0.0581 0.1906 0.065 Uiso 1 1 calc GR
C8 C 0.9869(3) 0.4052(3) 0.14152(14) 0.0278(4) Uani 1 1 d .
H8A H 1.0107 0.4083 0.0768 0.042 Uiso 1 1 calc GR
H8B H 1.0920 0.3983 0.1834 0.042 Uiso 1 1 calc GR
H8C H 0.9272 0.5008 0.1553 0.042 Uiso 1 1 calc GR
C9 C 0.9069(3) 0.0005(3) 0.13685(16) 0.0299(4) Uani 1 1 d .
H9A H 0.8308 -0.0699 0.1646 0.045 Uiso 1 1 calc GR
H9B H 1.0219 -0.0195 0.1650 0.045 Uiso 1 1 calc GR
H9C H 0.8976 -0.0183 0.0695 0.045 Uiso 1 1 calc GR

loop_
_atom_site_aniso_label
_atom_site_aniso_U_11
_atom_site_aniso_U_22
_atom_site_aniso_U_33
_atom_site_aniso_U_23
_atom_site_aniso_U_13
_atom_site_aniso_U_12
Ga1 0.01878(13) 0.02295(14) 0.01614(13) -0.00192(7) 0.00272(8) -0.00243(7)
O1 0.0164(6) 0.0311(7) 0.0153(6) 0.0004(5) 0.0005(5) -0.0012(5)
N1 0.0250(9) 0.0275(8) 0.0177(8) 0.0003(6) 0.0003(6) -0.0053(7)
C1 0.0239(10) 0.0277(10) 0.0194(9) -0.0002(7) -0.0002(7) -0.0054(8)
C2 0.0257(10) 0.0383(11) 0.0243(10) 0.0023(9) -0.0024(8) -0.0036(9)
C3 0.0380(12) 0.0406(13) 0.0208(10) 0.0065(9) -0.0064(8) -0.0043(10)
C4 0.0396(12) 0.0395(12) 0.0185(10) 0.0049(9) 0.0039(8) -0.0063(10)
C5 0.0294(11) 0.0337(11) 0.0208(10) 0.0003(8) 0.0043(8) -0.0057(8)
C6 0.0216(10) 0.0372(11) 0.0178(9) 0.0003(8) -0.0007(7) -0.0038(8)
C7 0.0441(13) 0.0568(16) 0.0266(12) 0.0038(11) -0.0019(10) -0.0244(12)
C8 0.0284(10) 0.0335(11) 0.0211(9) 0.0012(8) 0.0014(7) -0.0104(9)
C9 0.0286(10) 0.0295(10) 0.0314(11) -0.0081(8) 0.0029(8) 0.0006(9)

loop_
_atom_type_symbol
_atom_type_description
_atom_type_scat_dispersion_real
_atom_type_scat_dispersion_imag
_atom_type_scat_source
C C 0.0033 0.0016 'International Tables Vol C Tables 4.2.6.8 and 6.1.1.4'
H H 0.0000 0.0000 'International Tables Vol C Tables 4.2.6.8 and 6.1.1.4'
Ga Ga 0.2307 1.6083 'International Tables Vol C Tables 4.2.6.8 and 6.1.1.4'
N N 0.0061 0.0033 'International Tables Vol C Tables 4.2.6.8 and 6.1.1.4'
O O 0.0106 0.0060 'International Tables Vol C Tables 4.2.6.8 and 6.1.1.4'

loop_
_exptl_crystal_face_index_h
_exptl_crystal_face_index_k
_exptl_crystal_face_index_l
_exptl_crystal_face_perp_dist
-1 0 -1 0.1597
0 1 1 0.2563
0 1 -1 0.3218
0 -1 1 0.3550
-1 0 1 0.3392
1 0 -1 0.3282
1 0 1 0.1587
1 -9 12 0.3580
9 2 9 0.1645
0 11 8 0.2578
0 9 -13 0.3445
-10 -1 -7 0.1854
1 -7 17 0.4015
-2 -11 -9 0.2657
0 -11 -7 0.2569

loop_
_geom_angle_atom_site_label_1
_geom_angle_atom_site_label_2
_geom_angle_atom_site_label_3
_geom_angle
_geom_angle_site_symmetry_1
_geom_angle_site_symmetry_3
O1 Ga1 O1 73.34(6) . 2_655
O1 Ga1 N1 75.47(6) . .
O1 Ga1 N1 146.83(6) 2_655 .
O1 Ga1 C8 122.81(8) . .
O1 Ga1 C9 111.55(8) . .
C8 Ga1 O1 95.34(7) . 2_655
C8 Ga1 N1 92.12(7) . .
C9 Ga1 O1 103.65(8) . 2_655
C9 Ga1 N1 98.00(8) . .
C9 Ga1 C8 125.51(9) . .
Ga1 O1 Ga1 106.09(6) . 2_655
C6 O1 Ga1 128.66(12) . 2_655
C6 O1 Ga1 124.78(13) . .
C1 N1 Ga1 112.38(14) . .
C1 N1 C5 118.72(19) . .
C5 N1 Ga1 128.40(15) . .
N1 C1 C2 122.4(2) . .
N1 C1 C6 115.68(18) . .
C2 C1 C6 121.9(2) . .
C3 C2 C1 118.4(2) . .
C2 C3 C4 119.4(2) . .
C3 C4 C5 118.7(2) . .
N1 C5 C4 122.3(2) . .
O1 C6 C1 109.36(17) . .
O1 C6 C7 111.78(19) . .
C7 C6 C1 108.99(18) . .

loop_
_geom_bond_atom_site_label_1
_geom_bond_atom_site_label_2
_geom_bond_distance
_geom_bond_site_symmetry_2
Ga1 O1 1.9263(14) .
Ga1 O1 2.0931(14) 2_655
Ga1 N1 2.2789(18) .
Ga1 C8 1.976(2) .
Ga1 C9 1.969(2) .
O1 Ga1 2.0931(14) 2_655
O1 C6 1.405(2) .
N1 C1 1.333(3) .
N1 C5 1.343(3) .
C1 C2 1.394(3) .
C1 C6 1.521(3) .
C2 C3 1.381(3) .
C3 C4 1.383(3) .
C4 C5 1.383(3) .
C6 C7 1.514(3) .

loop_
_geom_torsion_atom_site_label_1
_geom_torsion_atom_site_label_2
_geom_torsion_atom_site_label_3
_geom_torsion_atom_site_label_4
_geom_torsion
_geom_torsion_site_symmetry_1
Ga1 O1 C6 C1 171.44(12) 2_655
Ga1 O1 C6 C1 -17.5(2) .
Ga1 O1 C6 C7 -67.8(2) 2_655
Ga1 O1 C6 C7 103.24(19) .
Ga1 N1 C1 C2 172.77(17) .
Ga1 N1 C1 C6 -7.8(2) .
Ga1 N1 C5 C4 -171.61(17) .
N1 C1 C2 C3 0.0(3) .
N1 C1 C6 O1 15.1(3) .
N1 C1 C6 C7 -107.3(2) .
C1 N1 C5 C4 -0.4(3) .
C1 C2 C3 C4 0.0(4) .
C2 C1 C6 O1 -165.5(2) .
C2 C1 C6 C7 72.1(3) .
C2 C3 C4 C5 -0.1(4) .
C3 C4 C5 N1 0.4(4) .
C5 N1 C1 C2 0.2(3) .
C5 N1 C1 C6 179.59(19) .
C6 C1 C2 C3 -179.3(2) .
